data_4500433
loop_
_publ_author_name
'Hathwar, Venkatesha R.'
'Thakur, Tejender S.'
'Row, Tayur N. Guru'
'Desiraju, Gautam R.'

_publ_contact_author
;
 Prof. Dr. T. N. Guru Row
 Solid State and Structural Chemistry Unit
 Indian Institute of Science
 Bangalore, 560 012
 India
;
_publ_section_title
;
 Transferability of Multipole Charge Density Parameters for Supramolecular
 Synthons: A New Tool for Quantitative Crystal Engineering
;
_journal_issue 2
_journal_name_full 'Crystal Growth &amp; Design'
_journal_page_first 616
_journal_paper_doi 10.1021/cg101540y
_journal_volume 11
_journal_year 2011
_chemical_formula_moiety 'C8 H8 O2'
_chemical_formula_sum 'C8 H8 O2'
_chemical_formula_weight 136.14
_chemical_name_common 'p-methyl benzoic acid'
_space_group_IT_number 2
_symmetry_cell_setting triclinic
_symmetry_Int_Tables_number 2
_symmetry_space_group_name_Hall '-P 1'
_symmetry_space_group_name_H-M 'P -1'
_atom_sites_solution_primary direct
_atom_sites_solution_secondary difmap
_audit_conform_dict_location ftp://ftp.iucr.org/pub/cif_core.dic
_audit_conform_dict_name cif_core.dic
_audit_conform_dict_version 2.3
_audit_creation_date '17-Jul-07 T21:48:06-00:00'
_audit_creation_method 'XD routine XDCIF'
_cell_angle_alpha 96.067(2)
_cell_angle_beta 108.353(2)
_cell_angle_gamma 117.701(2)
_cell_formula_units_Z 2
_cell_length_a 7.2832(3)
_cell_length_b 7.4255(3)
_cell_length_c 7.8100(3)
_cell_measurement_reflns_used 7209
_cell_measurement_temperature 100(2)
_cell_measurement_theta_max 50.14
_cell_measurement_theta_min 2.23
_cell_volume 338.60(3)
_computing_cell_refinement 'SAINTPLUS (BRUKER-AXS)'
_computing_data_collection 'KAPPA APEX II (BRUKER-AXS)'
_computing_data_reduction 'SAINTPLUS (BRUKER-AXS)'
_computing_molecular_graphics 'XD2006   (Volkov et al, 2006)'
_computing_publication_material 'XD2006   (Volkov et al, 2006)'
_computing_structure_refinement 'XD2006   (Volkov et al, 2006)'
_computing_structure_solution 'SHELXS-97 (Sheldrick, 2008)'
_diffrn_ambient_temperature 100(2)
_diffrn_measured_fraction_theta_full 0.999
_diffrn_measured_fraction_theta_max 0.999
_diffrn_measurement_device_type 'Bruker Kappa APEX II CCD detector'
_diffrn_measurement_method '\f and \w scans'
_diffrn_radiation_monochromator graphite
_diffrn_radiation_probe x-ray
_diffrn_radiation_source 'fine-focus sealed tube'
_diffrn_radiation_type MoK\a
_diffrn_radiation_wavelength 0.71073
_diffrn_reflns_av_R_equivalents 0.0000
_diffrn_reflns_av_sigmaI/netI 0.0246
_diffrn_reflns_limit_h_max 15
_diffrn_reflns_limit_h_min -15
_diffrn_reflns_limit_k_max 15
_diffrn_reflns_limit_k_min -16
_diffrn_reflns_limit_l_max 16
_diffrn_reflns_limit_l_min 16
_diffrn_reflns_number 92429
_diffrn_reflns_theta_full 50.14
_diffrn_reflns_theta_max 50.14
_diffrn_reflns_theta_min 2.88
_exptl_absorpt_coefficient_mu 0.096
_exptl_absorpt_correction_T_max 0.9774
_exptl_absorpt_correction_T_min 0.9737
_exptl_absorpt_correction_type analytical
_exptl_absorpt_process_details 'Bruker AXS, 2008)'
_exptl_crystal_colour colorless
_exptl_crystal_density_diffrn 1.335
_exptl_crystal_density_method 'not measured'
_exptl_crystal_description block
_exptl_crystal_F_000 144
_exptl_crystal_size_max 0.28
_exptl_crystal_size_mid 0.24
_exptl_crystal_size_min 0.24
_refine_diff_density_max 0.242
_refine_diff_density_min -0.142
_refine_diff_density_rms 0.027
_refine_ls_extinction_method none
_refine_ls_goodness_of_fit_ref 1.917
_refine_ls_hydrogen_treatment mixed
_refine_ls_matrix_type full
_refine_ls_number_parameters 186
_refine_ls_number_reflns 6044
_refine_ls_number_restraints 0
_refine_ls_restrained_S_all 1.917
_refine_ls_R_factor_all 0.034
_refine_ls_R_factor_gt 0.021
_refine_ls_R_Fsqd_factor 0.028
_refine_ls_shift/su_max 0.000
_refine_ls_shift/su_mean 0.000
_refine_ls_structure_factor_coef Fsqd
_refine_ls_weighting_details
;
        calc w2 = 1/[s^2^(Fo^2^)]
;
_refine_ls_weighting_scheme calc
_refine_ls_wR_factor_ref 0.060
_reflns_number_gt 6044
_reflns_number_total 7129
_reflns_threshold_expression >3sigma(I)
_cod_data_source_file cg101540y_si_006.cif
_cod_data_source_block cdpt_m
_cod_depositor_comments
;
The following automatic conversions were performed:

'_symmetry_cell_setting' value 'Triclinic' changed to 'triclinic'
according to /home/saulius/struct/CIF-dictionaries/cif_core.dic
dictionary named 'cif_core.dic' version 2.4.1 from 2010-06-29.

Automatic conversion script
Id: cif_fix_values 1715 2011-07-08 13:25:40Z adriana 
;
_cod_original_cell_volume 338.60(2)
_cod_database_code 4500433

loop_
_symmetry_equiv_pos_site_id
_symmetry_equiv_pos_as_xyz
1 x,y,z
2 -x,-y,-z

loop_
_atom_local_axes_atom_label
_atom_local_axes_atom0
_atom_local_axes_ax1
_atom_local_axes_atom1
_atom_local_axes_atom2
_atom_local_axes_ax2
O(1) C(7) Z O(1) O(2) Y
O(2) H(2O) Z O(2) C(7) Y
O(3) C(4) Z O(3) C(8) Y
C(1) C(6) Z C(1) C(2) Y
C(2) H(2) Z C(2) C(3) Y
C(3) H(3) Z C(3) C(2) Y
C(4) O(3) Z C(4) C(5) Y
C(5) H(5) Z C(5) C(6) Y
C(6) H(6) Z C(6) C(5) Y
C(7) O(1) Z C(7) O(2) Y
C(8) H(8C) Z C(8) H(8B) Y
H(2O) O(2) Z H(2O) C(7) Y
H(2) C(2) Z H(2) C(3) Y
H(3) C(3) Z H(3) C(2) Y
H(5) C(5) Z H(5) C(6) Y
H(6) C(6) Z H(6) C(1) Y
H(8A) C(8) Z H(8A) H(8B) Y
H(8B) C(8) Z H(8B) H(8A) Y
H(8C) C(8) Z H(8C) H(8B) Y

loop_
_atom_rho_multipole_atom_label
_atom_rho_multipole_coeff_Pv
_atom_rho_multipole_coeff_P00
_atom_rho_multipole_coeff_P11
_atom_rho_multipole_coeff_P1-1
_atom_rho_multipole_coeff_P10
_atom_rho_multipole_coeff_P20
_atom_rho_multipole_coeff_P21
_atom_rho_multipole_coeff_P2-1
_atom_rho_multipole_coeff_P22
_atom_rho_multipole_coeff_P2-2
_atom_rho_multipole_coeff_P30
_atom_rho_multipole_coeff_P31
_atom_rho_multipole_coeff_P3-1
_atom_rho_multipole_coeff_P32
_atom_rho_multipole_coeff_P3-2
_atom_rho_multipole_coeff_P33
_atom_rho_multipole_coeff_P3-3
_atom_rho_multipole_coeff_P40
_atom_rho_multipole_coeff_P41
_atom_rho_multipole_coeff_P4-1
_atom_rho_multipole_coeff_P42
_atom_rho_multipole_coeff_P4-2
_atom_rho_multipole_coeff_P43
_atom_rho_multipole_coeff_P4-3
_atom_rho_multipole_coeff_P44
_atom_rho_multipole_coeff_P4-4
_atom_rho_multipole_kappa
_atom_rho_multipole_kappa_prime0
_atom_rho_multipole_kappa_prime1
_atom_rho_multipole_kappa_prime2
_atom_rho_multipole_kappa_prime3
_atom_rho_multipole_kappa_prime4
O(1) 6.50(3) 0 0.007(7) -0.082(7) -0.055(7) 0.001(8) -0.006(8) 0.008(7) -0.092(8) 0.005(7) 0.033(6) -0.002(5) 0.010(5) 0.059(6) -0.006(5) 0.028(5) 0.015(5) 0 0 0 0 0 0 0 0 0 0.989(2) 1.35(3) 1.35(3) 1.35(3) 1.35(3) 1.35(3)
O(2) 6.34(4) 0 0.060(8) 0.026(8) -0.005(8) 0.006(8) -0.012(8) 0.025(7) -0.012(8) -0.013(8) 0.056(8) -0.007(6) -0.032(6) 0.005(6) 0.011(6) -0.007(6) 0.026(6) 0 0 0 0 0 0 0 0 0 0.994(2) 0.95(6) 0.95(6) 0.95(6) 0.95(6) 0.95(6)
C(1) 4.10(3) 0 0.014(10) 0.086(11) 0.049(11) 0.106(10) -0.005(9) -0.072(10) -0.131(10) 0.003(9) 0.255(12) 0.007(9) -0.003(10) 0.189(10) 0.001(9) -0.002(8) 0.008(8) 0 0 0 0 0 0 0 0 0 1.022(4) 0.919(14) 0.919(14) 0.919(14) 0.919(14) 0.919(14)
C(2) 4.20(4) 0 0.012(11) 0.072(12) 0.030(14) 0.131(11) -0.015(9) -0.019(9) -0.160(10) 0.014(9) 0.253(13) -0.009(9) -0.062(10) 0.135(11) -0.018(10) 0.023(9) 0.005(10) 0 0 0 0 0 0 0 0 0 1.022(4) 0.919(14) 0.919(14) 0.919(14) 0.919(14) 0.919(14)
C(3) 4.08(3) 0 -0.018(11) 0.044(12) 0.043(13) 0.099(11) -0.007(9) 0.026(10) -0.171(10) -0.008(10) 0.233(13) -0.006(9) -0.005(10) 0.111(11) -0.042(10) 0.009(10) 0.002(10) 0 0 0 0 0 0 0 0 0 1.022(4) 0.919(14) 0.919(14) 0.919(14) 0.919(14) 0.919(14)
C(4) 4.05(3) 0 -0.016(11) 0.030(12) 0.068(12) 0.161(11) 0.018(10) -0.032(10) -0.162(10) -0.005(9) 0.265(14) 0.018(10) 0.001(11) 0.171(11) 0.021(10) -0.002(9) -0.001(9) 0 0 0 0 0 0 0 0 0 1.022(4) 0.919(14) 0.919(14) 0.919(14) 0.919(14) 0.919(14)
C(5) 4.09(3) 0 -0.020(11) 0.001(12) -0.035(12) 0.110(11) 0.011(9) 0.008(10) -0.156(10) 0.002(9) 0.251(13) 0.012(9) -0.054(10) 0.144(11) -0.007(10) 0.010(10) -0.017(10) 0 0 0 0 0 0 0 0 0 1.022(4) 0.919(14) 0.919(14) 0.919(14) 0.919(14) 0.919(14)
C(6) 4.11(3) 0 0.006(10) 0.028(11) -0.000(13) 0.116(11) -0.014(9) 0.016(9) -0.177(10) -0.009(9) 0.234(13) 0.012(9) -0.019(10) 0.124(10) 0.022(10) 0.008(9) 0.010(9) 0 0 0 0 0 0 0 0 0 1.022(4) 0.919(14) 0.919(14) 0.919(14) 0.919(14) 0.919(14)
C(7) 4.02(3) 0 -0.011(9) -0.029(11) 0.013(10) 0.158(10) 0.011(8) -0.051(9) -0.235(10) -0.001(8) 0.318(14) -0.010(9) 0.007(10) 0.247(12) -0.006(9) -0.003(9) -0.032(9) 0 0 0 0 0 0 0 0 0 1.022(4) 0.919(14) 0.919(14) 0.919(14) 0.919(14) 0.919(14)
C(8) 4.14(5) 0 -0.019(14) -0.028(15) 0.025(14) 0.017(12) 0.022(11) -0.008(11) -0.032(12) 0.063(11) 0.166(13) -0.049(10) 0.006(10) -0.066(11) 0.116(12) 0.053(11) -0.173(13) 0 0 0 0 0 0 0 0 0 1.022(4) 0.919(14) 0.919(14) 0.919(14) 0.919(14) 0.919(14)
H(2O) 0.596(18) 0 0 0 0.082(14) 0.188(19) 0 0 0 0 0 0 0 0 0 0 0 0 0 0 0 0 0 0 0 0 1.2 1.2 1.2 1.2 1.2 1.2
H(2) 0.90(2) 0 0 0 -0.024(15) 0.01(2) 0 0 0 0 0 0 0 0 0 0 0 0 0 0 0 0 0 0 0 0 1.2 1.2 1.2 1.2 1.2 1.2
H(3) 0.92(2) 0 0 0 0.122(14) 0.06(2) 0 0 0 0 0 0 0 0 0 0 0 0 0 0 0 0 0 0 0 0 1.2 1.2 1.2 1.2 1.2 1.2
H(5) 0.887(19) 0 0 0 0.125(13) 0.084(19) 0 0 0 0 0 0 0 0 0 0 0 0 0 0 0 0 0 0 0 0 1.2 1.2 1.2 1.2 1.2 1.2
H(6) 0.91(2) 0 0 0 0.013(15) 0.032(19) 0 0 0 0 0 0 0 0 0 0 0 0 0 0 0 0 0 0 0 0 1.2 1.2 1.2 1.2 1.2 1.2
H(8A) 0.69(2) 0 0 0 0.156(16) 0.00(2) 0 0 0 0 0 0 0 0 0 0 0 0 0 0 0 0 0 0 0 0 1.2 1.2 1.2 1.2 1.2 1.2
H(8B) 0.74(2) 0 0 0 0.149(15) 0.04(2) 0 0 0 0 0 0 0 0 0 0 0 0 0 0 0 0 0 0 0 0 1.2 1.2 1.2 1.2 1.2 1.2
H(8C) 0.745(19) 0 0 0 0.119(14) 0.025(19) 0 0 0 0 0 0 0 0 0 0 0 0 0 0 0 0 0 0 0 0 1.2 1.2 1.2 1.2 1.2 1.2

loop_
_atom_site_aniso_label
_atom_site_aniso_U_11
_atom_site_aniso_U_22
_atom_site_aniso_U_33
_atom_site_aniso_U_12
_atom_site_aniso_U_13
_atom_site_aniso_U_23
O(1) 0.02977(11) 0.02413(10) 0.01790(8) 0.02086(9) 0.01013(8) 0.01014(7)
O(2) 0.03128(11) 0.02311(9) 0.01208(6) 0.01724(9) 0.00703(7) 0.00597(6)
C(1) 0.01347(6) 0.01359(6) 0.01185(6) 0.00773(5) 0.00464(4) 0.00512(4)
C(2) 0.01884(7) 0.01512(7) 0.01475(6) 0.01043(6) 0.00490(5) 0.00506(5)
C(3) 0.01924(8) 0.01616(7) 0.01910(7) 0.01073(6) 0.00549(6) 0.00801(6)
C(4) 0.01505(7) 0.01862(7) 0.01669(7) 0.00855(6) 0.00503(5) 0.00987(5)
C(5) 0.01867(7) 0.02150(8) 0.01299(6) 0.01139(6) 0.00588(5) 0.00765(5)
C(6) 0.01732(7) 0.01730(7) 0.01259(6) 0.01054(6) 0.00583(5) 0.00586(5)
C(7) 0.01526(6) 0.01474(6) 0.01153(6) 0.00917(5) 0.00503(4) 0.00508(4)
C(8) 0.02188(9) 0.02784(11) 0.02312(9) 0.01278(8) 0.00617(7) 0.01653(8)
H(2O) 0.051529 0.041025 0.022577 0.031335 0.012584 0.014685
H(2) 0.05828 0.035751 0.023987 0.031321 0.013211 0.005346
H(3) 0.059854 0.032643 0.041096 0.033667 0.016183 0.013984
H(5) 0.059349 0.048859 0.020164 0.034122 0.01515 0.010043
H(6) 0.056699 0.036427 0.029249 0.034548 0.017639 0.010128
H(8A) 0.061044 0.038294 0.047813 0.028418 0.013262 0.021787
H(8B) 0.054834 0.072736 0.043353 0.040167 0.028826 0.036704
H(8C) 0.030395 0.052986 0.044467 0.015282 0.001906 0.023682

loop_
_atom_site_label
_atom_site_fract_x
_atom_site_fract_y
_atom_site_fract_z
_atom_site_occupancy
_atom_site_symmetry_multiplicity
_atom_site_U_iso_or_equiv
O(1) 0.57753(5) 1.05269(5) 0.23220(4) 1 2 0.020
O(2) 0.57325(6) 0.80488(4) 0.03873(3) 1 2 0.021
C(1) 0.68572(3) 0.82433(3) 0.36277(2) 1 2 0.013
C(2) 0.70527(3) 0.64653(3) 0.32965(3) 1 2 0.016
C(3) 0.77793(3) 0.57522(3) 0.48012(3) 1 2 0.018
C(4) 0.83380(3) 0.68068(3) 0.66507(3) 1 2 0.017
C(5) 0.81249(3) 0.85773(3) 0.69602(3) 1 2 0.017
C(6) 0.73845(3) 0.92929(3) 0.54648(2) 1 2 0.015
C(7) 0.60794(3) 0.90195(3) 0.20491(2) 1 2 0.013
C(8) 0.91474(4) 0.60533(5) 0.82796(4) 1 2 0.025
H(2O) 0.525909 0.872699 -0.049666 1 2 0.036
H(2) 0.669824 0.567121 0.202433 1 2 0.038
H(3) 0.783447 0.433593 0.448473 1 2 0.041
H(5) 0.846662 0.940589 0.834661 1 2 0.041
H(6) 0.727712 1.057398 0.576401 1 2 0.036
H(8A) 0.86846 0.44474 0.78337 1 2 0.050
H(8B) 0.829078 0.60071 0.916291 1 2 0.050
H(8C) 1.091528 0.710912 0.911244 1 2 0.049

loop_
_atom_type_symbol
_atom_type_description
_atom_type_scat_dispersion_real
_atom_type_scat_dispersion_imag
_atom_type_scat_source
C C 0.0033 0.0016 'International Tables Vol C Tables 4.2.6.8 and 6.1.1.4'
H H 0.0000 0.0000 'International Tables Vol C Tables 4.2.6.8 and 6.1.1.4'
O O 0.0106 0.0060 'International Tables Vol C Tables 4.2.6.8 and 6.1.1.4'

loop_
_geom_angle_atom_site_label_1
_geom_angle_atom_site_label_2
_geom_angle_atom_site_label_3
_geom_angle
_geom_angle_site_symmetry_1
_geom_angle_site_symmetry_2
_geom_angle_site_symmetry_3
_geom_angle_publ_flag
C(7) O(2) H(2O) 107.79(2) 1_555 1_555 1_555 yes
C(2) C(1) C(6) 119.863(15) 1_555 1_555 1_555 yes
C(2) C(1) C(7) 120.690(15) 1_555 1_555 1_555 yes
C(6) C(1) C(7) 119.446(15) 1_555 1_555 1_555 yes
C(1) C(2) C(3) 119.852(17) 1_555 1_555 1_555 yes
C(1) C(2) H(2) 122.806(17) 1_555 1_555 1_555 yes
C(3) C(2) H(2) 117.342(17) 1_555 1_555 1_555 yes
C(2) C(3) C(4) 120.775(17) 1_555 1_555 1_555 yes
C(2) C(3) H(3) 117.780(19) 1_555 1_555 1_555 yes
C(4) C(3) H(3) 121.407(17) 1_555 1_555 1_555 yes
C(3) C(4) C(5) 118.757(16) 1_555 1_555 1_555 yes
C(3) C(4) C(8) 120.84(2) 1_555 1_555 1_555 yes
C(5) C(4) C(8) 120.41(2) 1_555 1_555 1_555 yes
C(4) C(5) C(6) 120.914(17) 1_555 1_555 1_555 yes
C(4) C(5) H(5) 121.716(17) 1_555 1_555 1_555 yes
C(6) C(5) H(5) 117.335(18) 1_555 1_555 1_555 yes
C(1) C(6) C(5) 119.832(17) 1_555 1_555 1_555 yes
C(1) C(6) H(6) 122.421(16) 1_555 1_555 1_555 yes
C(5) C(6) H(6) 117.739(17) 1_555 1_555 1_555 yes
O(1) C(7) O(2) 122.55(2) 1_555 1_555 1_555 yes
O(1) C(7) C(1) 120.868(18) 1_555 1_555 1_555 yes
O(2) C(7) C(1) 116.578(16) 1_555 1_555 1_555 yes
C(4) C(8) H(8A) 112.27(2) 1_555 1_555 1_555 yes
C(4) C(8) H(8B) 109.93(2) 1_555 1_555 1_555 yes
C(4) C(8) H(8C) 110.74(2) 1_555 1_555 1_555 yes
H(8A) C(8) H(8B) 102.86(2) 1_555 1_555 1_555 yes
H(8A) C(8) H(8C) 112.97(2) 1_555 1_555 1_555 yes
H(8B) C(8) H(8C) 107.65(3) 1_555 1_555 1_555 yes

loop_
_geom_bond_atom_site_label_1
_geom_bond_atom_site_label_2
_geom_bond_distance
_geom_bond_site_symmetry_1
_geom_bond_site_symmetry_2
_geom_bond_publ_flag
O(1) C(7) 1.2479(3) 1_555 1_555 yes
O(2) C(7) 1.3016(3) 1_555 1_555 yes
O(2) H(2O) 0.967 1_555 1_555 yes
C(1) C(2) 1.3986(2) 1_555 1_555 yes
C(1) C(6) 1.3971(2) 1_555 1_555 yes
C(1) C(7) 1.4789(2) 1_555 1_555 yes
C(2) C(3) 1.3935(2) 1_555 1_555 yes
C(2) H(2) 1.077 1_555 1_555 yes
C(3) C(4) 1.3999(3) 1_555 1_555 yes
C(3) H(3) 1.077 1_555 1_555 yes
C(4) C(5) 1.3990(3) 1_555 1_555 yes
C(4) C(8) 1.5046(3) 1_555 1_555 yes
C(5) C(6) 1.3922(2) 1_555 1_555 yes
C(5) H(5) 1.077 1_555 1_555 yes
C(6) H(6) 1.077 1_555 1_555 yes
C(8) H(8A) 1.059 1_555 1_555 yes
C(8) H(8B) 1.059 1_555 1_555 yes
C(8) H(8C) 1.059 1_555 1_555 yes

loop_
_geom_torsion_atom_site_label_1
_geom_torsion_atom_site_label_2
_geom_torsion_atom_site_label_3
_geom_torsion_atom_site_label_4
_geom_torsion
_geom_torsion_site_symmetry_1
_geom_torsion_site_symmetry_2
_geom_torsion_site_symmetry_3
_geom_torsion_site_symmetry_4
_geom_torsion_publ_flag
H(2O) O(2) C(7) O(1) 1.08(2) 1_555 1_555 1_555 1_555 yes
H(2O) O(2) C(7) C(1) -179.09(3) 1_555 1_555 1_555 1_555 yes
C(6) C(1) C(2) C(3) -0.196(18) 1_555 1_555 1_555 1_555 yes
C(2) C(1) C(6) C(5) 0.668(18) 1_555 1_555 1_555 1_555 yes
C(6) C(1) C(2) H(2) 179.93(3) 1_555 1_555 1_555 1_555 yes
C(2) C(1) C(6) H(6) 179.61(3) 1_555 1_555 1_555 1_555 yes
C(2) C(1) C(7) O(1) 175.78(3) 1_555 1_555 1_555 1_555 yes
C(2) C(1) C(7) O(2) -4.06(2) 1_555 1_555 1_555 1_555 yes
C(7) C(1) C(2) C(3) -179.73(3) 1_555 1_555 1_555 1_555 yes
C(7) C(1) C(2) H(2) 0.402(18) 1_555 1_555 1_555 1_555 yes
C(6) C(1) C(7) O(1) -3.76(2) 1_555 1_555 1_555 1_555 yes
C(6) C(1) C(7) O(2) 176.40(3) 1_555 1_555 1_555 1_555 yes
C(7) C(1) C(6) C(5) -179.80(3) 1_555 1_555 1_555 1_555 yes
C(7) C(1) C(6) H(6) -0.851(17) 1_555 1_555 1_555 1_555 yes
C(1) C(2) C(3) C(4) -0.568(19) 1_555 1_555 1_555 1_555 yes
C(1) C(2) C(3) H(3) 177.20(3) 1_555 1_555 1_555 1_555 yes
H(2) C(2) C(3) C(4) 179.31(3) 1_555 1_555 1_555 1_555 yes
H(2) C(2) C(3) H(3) -2.917(18) 1_555 1_555 1_555 1_555 yes
C(2) C(3) C(4) C(5) 0.84(2) 1_555 1_555 1_555 1_555 yes
C(2) C(3) C(4) C(8) -179.32(3) 1_555 1_555 1_555 1_555 yes
H(3) C(3) C(4) C(5) -176.85(3) 1_555 1_555 1_555 1_555 yes
H(3) C(3) C(4) C(8) 2.99(2) 1_555 1_555 1_555 1_555 yes
C(3) C(4) C(5) C(6) -0.365(19) 1_555 1_555 1_555 1_555 yes
C(3) C(4) C(5) H(5) 177.46(3) 1_555 1_555 1_555 1_555 yes
C(3) C(4) C(8) H(8A) -20.28(2) 1_555 1_555 1_555 1_555 yes
C(3) C(4) C(8) H(8B) -134.13(3) 1_555 1_555 1_555 1_555 yes
C(3) C(4) C(8) H(8C) 107.03(3) 1_555 1_555 1_555 1_555 yes
C(8) C(4) C(5) C(6) 179.80(3) 1_555 1_555 1_555 1_555 yes
C(8) C(4) C(5) H(5) -2.38(2) 1_555 1_555 1_555 1_555 yes
C(5) C(4) C(8) H(8A) 159.56(3) 1_555 1_555 1_555 1_555 yes
C(5) C(4) C(8) H(8B) 45.70(2) 1_555 1_555 1_555 1_555 yes
C(5) C(4) C(8) H(8C) -73.13(3) 1_555 1_555 1_555 1_555 yes
C(4) C(5) C(6) C(1) -0.386(18) 1_555 1_555 1_555 1_555 yes
C(4) C(5) C(6) H(6) -179.38(3) 1_555 1_555 1_555 1_555 yes
H(5) C(5) C(6) C(1) -178.30(3) 1_555 1_555 1_555 1_555 yes
H(5) C(5) C(6) H(6) 2.703(17) 1_555 1_555 1_555 1_555 yes
